data_2022645
loop_
_publ_author_name
'Setifi, Zouaoui'
'Bern\`es, Sylvain'
'Geiger, David K.'
'Setifi, Fatima'
'Reedijk, Jan'

_publ_section_title
;
 Concomitant dimorphism in
 poly[di-\m-azido-(5,5'-dimethyl-2,2'-bipyridine)iron(II)]
;
_journal_coeditor_code DG3032
_journal_issue 8
_journal_name_full 'Acta Crystallographica Section C'
_journal_page_first
;
;
_journal_paper_doi 10.1107/S2053229622006908
_journal_volume 78
_journal_year 2022
_chemical_formula_iupac '[Fe (N3)2 (C12 H12 N2)]'
_chemical_formula_moiety 'C12 H12 Fe N8'
_chemical_formula_sum 'C12 H12 Fe N8'
_chemical_formula_weight 324.15
_chemical_name_systematic
<i>catena</i>-Poly[[(5,5'-dimethyl-2,2'-bipyridine-\k^2^<i>N</i>,<i>N</i>')iron(II)]-di-\m-azido-\k^2^<i>N</i>^1^:<i>N</i>^3^-[(5,5'-dimethyl-2,2'-bipyridine-\k^2^<i>N</i>,<i>N</i>')iron(II)]-di-\m-azido-\k^2^<i>N</i>^1^:<i>N</i>^1^]
_space_group_crystal_system triclinic
_space_group_IT_number 2
_space_group_name_Hall '-P 1'
_space_group_name_H-M_alt 'P -1'
_atom_sites_solution_hydrogens geom
_atom_sites_solution_primary dual
_atom_sites_solution_secondary difmap
_audit_creation_method SHELXL-2018/3
_cell_angle_alpha 112.585(3)
_cell_angle_beta 102.828(4)
_cell_angle_gamma 92.852(3)
_cell_formula_units_Z 2
_cell_length_a 7.7235(7)
_cell_length_b 9.4051(7)
_cell_length_c 10.5846(9)
_cell_measurement_reflns_used 9616
_cell_measurement_temperature 298.0(10)
_cell_measurement_theta_max 32.74
_cell_measurement_theta_min 2.37
_cell_volume 684.36(10)
_computing_cell_refinement
;
SAINT (Bruker, 2017)
;
_computing_data_collection
;
APEX2 (Bruker, 2017)
;
_computing_data_reduction
;
SAINT (Bruker, 2017)
;
_computing_molecular_graphics
;
XP in SHELXTL-Plus (Sheldrick, 2008) and Mercury (Macrae <i>et al.</i>,
2020)
;
_computing_publication_material
;
publCIF (Westrip, 2010)
;
_computing_structure_refinement
;
SHELXL2018 (Sheldrick, 2015b)
;
_computing_structure_solution
;
SHELXT2018 (Sheldrick, 2015a)
;
_diffrn_ambient_temperature 298.0(10)
_diffrn_measured_fraction_theta_full 0.996
_diffrn_measured_fraction_theta_max 0.993
_diffrn_measurement_device_type 'Bruker Kappa APEX CCD area detector'
_diffrn_measurement_method '\w and \f scans'
_diffrn_measurement_specimen_support Mitegen
_diffrn_radiation_monochromator Triumph
_diffrn_radiation_type MoK\a
_diffrn_radiation_wavelength 0.71073
_diffrn_reflns_av_R_equivalents 0.0628
_diffrn_reflns_av_unetI/netI 0.0350
_diffrn_reflns_limit_h_max 11
_diffrn_reflns_limit_h_min -11
_diffrn_reflns_limit_k_max 14
_diffrn_reflns_limit_k_min -14
_diffrn_reflns_limit_l_max 16
_diffrn_reflns_limit_l_min -16
_diffrn_reflns_number 54520
_diffrn_reflns_theta_full 25.242
_diffrn_reflns_theta_max 33.142
_diffrn_reflns_theta_min 2.372
_diffrn_source 'sealed tube'
_exptl_absorpt_coefficient_mu 1.108
_exptl_absorpt_correction_T_max 0.9090
_exptl_absorpt_correction_T_min 0.8472
_exptl_absorpt_correction_type multi-scan
_exptl_absorpt_process_details
;
(SADABS; Bruker, 2017)
;
_exptl_crystal_colour Red
_exptl_crystal_density_diffrn 1.573
_exptl_crystal_description Prism
_exptl_crystal_F_000 332
_exptl_crystal_size_max 0.386
_exptl_crystal_size_mid 0.213
_exptl_crystal_size_min 0.132
_refine_diff_density_max 1.119
_refine_diff_density_min -0.388
_refine_ls_extinction_method none
_refine_ls_goodness_of_fit_ref 1.141
_refine_ls_hydrogen_treatment constr
_refine_ls_matrix_type full
_refine_ls_number_constraints 0
_refine_ls_number_parameters 192
_refine_ls_number_reflns 5184
_refine_ls_number_restraints 0
_refine_ls_restrained_S_all 1.141
_refine_ls_R_factor_all 0.0782
_refine_ls_R_factor_gt 0.0474
_refine_ls_shift/su_max 0.000
_refine_ls_shift/su_mean 0.000
_refine_ls_structure_factor_coef Fsqd
_refine_ls_weighting_details 'w=1/[\s^2^(Fo^2^)+(0.0368P)^2^+0.6298P] where P=(Fo^2^+2Fc^2^)/3'
_refine_ls_weighting_scheme calc
_refine_ls_wR_factor_gt 0.1037
_refine_ls_wR_factor_ref 0.1281
_reflns_number_gt 3821
_reflns_number_total 5184
_reflns_threshold_expression 'I > 2\s(I)'
_cod_data_source_file dg3032sup1.cif
_cod_data_source_block I
_cod_database_code 2022645
_shelx_estimated_absorpt_t_min 0.674
_shelx_estimated_absorpt_t_max 0.868

loop_
_space_group_symop_operation_xyz
'x, y, z'
'-x, -y, -z'

loop_
_atom_site_type_symbol
_atom_site_label
_atom_site_fract_x
_atom_site_fract_y
_atom_site_fract_z
_atom_site_U_iso_or_equiv
_atom_site_adp_type
_atom_site_calc_flag
_atom_site_occupancy
_atom_site_disorder_assembly
_atom_site_disorder_group
Fe Fe1 0.31470(4) 0.39201(4) 0.49060(4) 0.03489(10) Uani d 1 . .
C C1 0.0681(3) 0.0841(3) 0.2645(3) 0.0426(5) Uani d 1 . .
H H1 0.036695 0.146193 0.215216 0.051 Uiso calc 1 . .
C C2 -0.0163(3) -0.0688(3) 0.2040(3) 0.0455(5) Uani d 1 . .
C C3 0.0307(4) -0.1575(3) 0.2817(3) 0.0498(6) Uani d 1 . .
H H3 -0.023499 -0.260461 0.246505 0.060 Uiso calc 1 . .
C C4 0.1573(4) -0.0938(3) 0.4105(3) 0.0451(5) Uani d 1 . .
H H4 0.188731 -0.153397 0.462327 0.054 Uiso calc 1 . .
C C5 0.2378(3) 0.0602(2) 0.4625(2) 0.0346(4) Uani d 1 . .
C C6 0.3736(3) 0.1392(2) 0.6000(2) 0.0341(4) Uani d 1 . .
C C7 0.4279(4) 0.0690(3) 0.6934(3) 0.0439(5) Uani d 1 . .
H H7 0.381975 -0.034011 0.669038 0.053 Uiso calc 1 . .
C C8 0.5500(4) 0.1528(3) 0.8220(3) 0.0459(5) Uani d 1 . .
H H8 0.585076 0.106822 0.885449 0.055 Uiso calc 1 . .
C C9 0.6205(3) 0.3055(3) 0.8572(3) 0.0411(5) Uani d 1 . .
C C10 0.5618(3) 0.3660(3) 0.7570(2) 0.0378(4) Uani d 1 . .
H H10 0.609093 0.467815 0.777970 0.045 Uiso calc 1 . .
C C11 -0.1515(4) -0.1316(4) 0.0621(3) 0.0621(8) Uani d 1 . .
H H11A -0.096083 -0.191935 -0.009813 0.093 Uiso calc 1 . .
H H11B -0.194391 -0.046578 0.041765 0.093 Uiso calc 1 . .
H H11C -0.250433 -0.196310 0.063597 0.093 Uiso calc 1 . .
C C12 0.7525(5) 0.4028(4) 0.9964(3) 0.0614(7) Uani d 1 . .
H H12A 0.689529 0.463788 1.062202 0.092 Uiso calc 1 . .
H H12B 0.836432 0.470794 0.982755 0.092 Uiso calc 1 . .
H H12C 0.815996 0.336070 1.033418 0.092 Uiso calc 1 . .
N N1 0.1920(2) 0.1485(2) 0.3892(2) 0.0356(4) Uani d 1 . .
N N2 0.4419(2) 0.2876(2) 0.6327(2) 0.0342(4) Uani d 1 . .
N N3 0.1346(3) 0.4453(3) 0.3358(2) 0.0483(5) Uani d 1 . .
N N4 0.0055(2) 0.5004(2) 0.35759(19) 0.0323(3) Uani d 1 . .
N N5 -0.1213(3) 0.5572(3) 0.3744(3) 0.0517(6) Uani d 1 . .
N N6 0.4691(3) 0.6197(2) 0.6137(2) 0.0401(4) Uani d 1 . .
N N7 0.4462(3) 0.7108(2) 0.7213(2) 0.0415(4) Uani d 1 . .
N N8 0.4226(5) 0.7980(3) 0.8239(3) 0.0795(10) Uani d 1 . .

loop_
_atom_site_aniso_label
_atom_site_aniso_U_11
_atom_site_aniso_U_22
_atom_site_aniso_U_33
_atom_site_aniso_U_12
_atom_site_aniso_U_13
_atom_site_aniso_U_23
Fe1 0.03320(16) 0.03699(16) 0.04092(18) 0.00862(11) 0.01261(12) 0.02063(13)
C1 0.0423(12) 0.0474(12) 0.0398(12) 0.0055(10) 0.0105(10) 0.0198(10)
C2 0.0417(12) 0.0511(13) 0.0401(12) 0.0001(10) 0.0141(10) 0.0136(10)
C3 0.0554(15) 0.0424(12) 0.0475(14) -0.0063(11) 0.0169(12) 0.0138(11)
C4 0.0534(14) 0.0398(11) 0.0473(13) 0.0019(10) 0.0175(11) 0.0215(10)
C5 0.0349(10) 0.0365(10) 0.0389(11) 0.0068(8) 0.0165(8) 0.0184(9)
C6 0.0342(9) 0.0358(10) 0.0401(11) 0.0097(8) 0.0164(8) 0.0197(9)
C7 0.0511(13) 0.0421(12) 0.0474(13) 0.0063(10) 0.0145(11) 0.0267(11)
C8 0.0509(13) 0.0535(14) 0.0448(13) 0.0112(11) 0.0134(11) 0.0310(12)
C9 0.0377(11) 0.0506(13) 0.0393(11) 0.0094(9) 0.0118(9) 0.0217(10)
C10 0.0364(10) 0.0388(10) 0.0409(11) 0.0061(8) 0.0101(9) 0.0189(9)
C11 0.0598(17) 0.0673(18) 0.0447(15) -0.0069(14) 0.0055(13) 0.0140(14)
C12 0.0635(18) 0.0697(19) 0.0460(15) 0.0009(15) 0.0016(13) 0.0264(14)
N1 0.0343(8) 0.0379(9) 0.0378(9) 0.0045(7) 0.0119(7) 0.0175(8)
N2 0.0328(8) 0.0369(9) 0.0382(9) 0.0093(7) 0.0119(7) 0.0189(7)
N3 0.0450(11) 0.0686(14) 0.0501(12) 0.0272(10) 0.0212(10) 0.0369(11)
N4 0.0334(8) 0.0370(8) 0.0315(8) 0.0041(7) 0.0091(7) 0.0192(7)
N5 0.0440(11) 0.0795(16) 0.0560(13) 0.0290(11) 0.0266(10) 0.0436(13)
N6 0.0406(10) 0.0359(9) 0.0481(11) 0.0065(7) 0.0231(9) 0.0154(8)
N7 0.0560(12) 0.0329(9) 0.0431(11) 0.0089(8) 0.0196(9) 0.0196(8)
N8 0.136(3) 0.0480(14) 0.0575(16) 0.0098(16) 0.0505(19) 0.0119(12)

loop_
_atom_type_symbol
_atom_type_description
_atom_type_scat_dispersion_real
_atom_type_scat_dispersion_imag
_atom_type_scat_source
C C 0.0033 0.0016 'International Tables Vol C Tables 4.2.6.8 and 6.1.1.4'
H H 0.0000 0.0000 'International Tables Vol C Tables 4.2.6.8 and 6.1.1.4'
Fe Fe 0.3463 0.8444 'International Tables Vol C Tables 4.2.6.8 and 6.1.1.4'
N N 0.0061 0.0033 'International Tables Vol C Tables 4.2.6.8 and 6.1.1.4'

loop_
_geom_angle_atom_site_label_1
_geom_angle_atom_site_label_2
_geom_angle_atom_site_label_3
_geom_angle_site_symmetry_1
_geom_angle_site_symmetry_3
_geom_angle
_geom_angle_publ_flag
N3 Fe1 N6 . . 98.41(9) ?
N3 Fe1 N1 . . 91.43(9) ?
N6 Fe1 N1 . . 170.10(8) ?
N3 Fe1 N6 . 2_666 92.55(8) ?
N6 Fe1 N6 . 2_666 78.72(8) ?
N1 Fe1 N6 . 2_666 99.84(7) ?
N3 Fe1 N2 . . 164.94(8) ?
N6 Fe1 N2 . . 95.43(8) ?
N1 Fe1 N2 . . 74.91(7) ?
N6 Fe1 N2 2_666 . 95.97(7) ?
N3 Fe1 N5 . 2_566 90.37(8) ?
N6 Fe1 N5 . 2_566 91.51(9) ?
N1 Fe1 N5 . 2_566 89.53(9) ?
N6 Fe1 N5 2_666 2_566 170.11(9) ?
N2 Fe1 N5 . 2_566 83.33(7) ?
N1 C1 C2 . . 124.4(2) ?
N1 C1 H1 . . 117.8 ?
C2 C1 H1 . . 117.8 ?
C1 C2 C3 . . 116.4(2) ?
C1 C2 C11 . . 120.6(3) ?
C3 C2 C11 . . 123.0(3) ?
C4 C3 C2 . . 120.3(2) ?
C4 C3 H3 . . 119.8 ?
C2 C3 H3 . . 119.8 ?
C3 C4 C5 . . 119.6(2) ?
C3 C4 H4 . . 120.2 ?
C5 C4 H4 . . 120.2 ?
N1 C5 C4 . . 120.8(2) ?
N1 C5 C6 . . 115.63(19) ?
C4 C5 C6 . . 123.5(2) ?
N2 C6 C7 . . 120.8(2) ?
N2 C6 C5 . . 115.89(18) ?
C7 C6 C5 . . 123.3(2) ?
C8 C7 C6 . . 119.7(2) ?
C8 C7 H7 . . 120.2 ?
C6 C7 H7 . . 120.2 ?
C7 C8 C9 . . 120.1(2) ?
C7 C8 H8 . . 119.9 ?
C9 C8 H8 . . 119.9 ?
C8 C9 C10 . . 116.6(2) ?
C8 C9 C12 . . 122.4(2) ?
C10 C9 C12 . . 121.0(2) ?
N2 C10 C9 . . 124.2(2) ?
N2 C10 H10 . . 117.9 ?
C9 C10 H10 . . 117.9 ?
C2 C11 H11A . . 109.5 ?
C2 C11 H11B . . 109.5 ?
H11A C11 H11B . . 109.5 ?
C2 C11 H11C . . 109.5 ?
H11A C11 H11C . . 109.5 ?
H11B C11 H11C . . 109.5 ?
C9 C12 H12A . . 109.5 ?
C9 C12 H12B . . 109.5 ?
H12A C12 H12B . . 109.5 ?
C9 C12 H12C . . 109.5 ?
H12A C12 H12C . . 109.5 ?
H12B C12 H12C . . 109.5 ?
C1 N1 C5 . . 118.4(2) ?
C1 N1 Fe1 . . 124.67(16) ?
C5 N1 Fe1 . . 116.77(15) ?
C10 N2 C6 . . 118.59(19) ?
C10 N2 Fe1 . . 124.46(15) ?
C6 N2 Fe1 . . 116.22(15) ?
N4 N3 Fe1 . . 121.79(17) ?
N5 N4 N3 . . 176.9(2) ?
N4 N5 Fe1 . 2_566 143.68(18) ?
N7 N6 Fe1 . . 124.80(16) ?
N7 N6 Fe1 . 2_666 133.05(17) ?
Fe1 N6 Fe1 . 2_666 101.28(8) ?
N8 N7 N6 . . 179.4(3) ?

loop_
_geom_bond_atom_site_label_1
_geom_bond_atom_site_label_2
_geom_bond_site_symmetry_2
_geom_bond_distance
_geom_bond_publ_flag
Fe1 N3 . 2.135(2) ?
Fe1 N6 . 2.149(2) ?
Fe1 N1 . 2.1770(19) ?
Fe1 N6 2_666 2.1825(19) ?
Fe1 N2 . 2.1832(18) ?
Fe1 N5 2_566 2.235(2) ?
C1 N1 . 1.338(3) ?
C1 C2 . 1.384(4) ?
C1 H1 . 0.9300 ?
C2 C3 . 1.389(4) ?
C2 C11 . 1.502(4) ?
C3 C4 . 1.377(4) ?
C3 H3 . 0.9300 ?
C4 C5 . 1.391(3) ?
C4 H4 . 0.9300 ?
C5 N1 . 1.349(3) ?
C5 C6 . 1.478(3) ?
C6 N2 . 1.350(3) ?
C6 C7 . 1.390(3) ?
C7 C8 . 1.377(4) ?
C7 H7 . 0.9300 ?
C8 C9 . 1.385(4) ?
C8 H8 . 0.9300 ?
C9 C10 . 1.390(3) ?
C9 C12 . 1.501(4) ?
C10 N2 . 1.333(3) ?
C10 H10 . 0.9300 ?
C11 H11A . 0.9600 ?
C11 H11B . 0.9600 ?
C11 H11C . 0.9600 ?
C12 H12A . 0.9600 ?
C12 H12B . 0.9600 ?
C12 H12C . 0.9600 ?
N3 N4 . 1.174(3) ?
N4 N5 . 1.154(3) ?
N6 N7 . 1.190(3) ?
N7 N8 . 1.142(3) ?

loop_
_geom_torsion_atom_site_label_1
_geom_torsion_atom_site_label_2
_geom_torsion_atom_site_label_3
_geom_torsion_atom_site_label_4
_geom_torsion_site_symmetry_1
_geom_torsion_site_symmetry_2
_geom_torsion_site_symmetry_3
_geom_torsion_site_symmetry_4
_geom_torsion
_geom_torsion_publ_flag
N1 C1 C2 C3 . . . . 1.3(4) ?
N1 C1 C2 C11 . . . . -178.9(2) ?
C1 C2 C3 C4 . . . . -1.0(4) ?
C11 C2 C3 C4 . . . . 179.2(3) ?
C2 C3 C4 C5 . . . . 0.1(4) ?
C3 C4 C5 N1 . . . . 0.8(4) ?
C3 C4 C5 C6 . . . . 179.4(2) ?
N1 C5 C6 N2 . . . . -3.1(3) ?
C4 C5 C6 N2 . . . . 178.2(2) ?
N1 C5 C6 C7 . . . . 175.7(2) ?
C4 C5 C6 C7 . . . . -3.0(3) ?
N2 C6 C7 C8 . . . . 1.4(4) ?
C5 C6 C7 C8 . . . . -177.4(2) ?
C6 C7 C8 C9 . . . . -1.1(4) ?
C7 C8 C9 C10 . . . . -0.1(4) ?
C7 C8 C9 C12 . . . . 179.4(3) ?
C8 C9 C10 N2 . . . . 1.0(4) ?
C12 C9 C10 N2 . . . . -178.4(2) ?
C2 C1 N1 C5 . . . . -0.6(4) ?
C2 C1 N1 Fe1 . . . . -176.49(18) ?
C4 C5 N1 C1 . . . . -0.5(3) ?
C6 C5 N1 C1 . . . . -179.29(19) ?
C4 C5 N1 Fe1 . . . . 175.71(17) ?
C6 C5 N1 Fe1 . . . . -3.1(2) ?
C9 C10 N2 C6 . . . . -0.8(3) ?
C9 C10 N2 Fe1 . . . . 169.09(17) ?
C7 C6 N2 C10 . . . . -0.5(3) ?
C5 C6 N2 C10 . . . . 178.38(19) ?
C7 C6 N2 Fe1 . . . . -171.17(17) ?
C5 C6 N2 Fe1 . . . . 7.7(2) ?

_cod_database_fobs_code 2022645
